data_4309149
loop_
_publ_author_name
'Anand I. Bhatt'
'Iain May'
'Vladimir A. Volkovich'
'David Collison'
'Madeleine Helliwell'
'Ilya B. Polovov'
'Robert G. Lewin'

_publ_contact_author
;
    Madeleine Helliwell
;
_publ_section_title
;
Structural Characterization of a Lanthanum Bistriflimide Complex,
La(N(SO2CF3)2)3(H2O)3, and an Investigation of La, Sm, and Eu
Electrochemistry in a Room-Temperature Ionic Liquid, [Me3NnBu][N(SO2CF3)2]
;
_journal_name_full 'Inorganic Chemistry'
_journal_page_first 4934
_journal_page_last 4940
_journal_paper_doi 10.1021/ic048199u
_journal_volume 44
_journal_year 2005
_chemical_formula_sum 'C6 H6 F18 La N3 O15 S6'
_chemical_formula_weight 1033.41
_space_group_IT_number 198
_symmetry_cell_setting cubic
_symmetry_space_group_name_Hall 'P 2ac 2ab 3'
_symmetry_space_group_name_H-M 'P 21 3'
_atom_sites_solution_hydrogens geom
_atom_sites_solution_primary direct
_atom_sites_solution_secondary difmap
_audit_creation_method SHELXL-97
_cell_angle_alpha 90.00
_cell_angle_beta 90.00
_cell_angle_gamma 90.00
_cell_formula_units_Z 8
_cell_length_a 18.5702(15)
_cell_length_b 18.5702(15)
_cell_length_c 18.5702(15)
_cell_measurement_reflns_used 3823
_cell_measurement_temperature 100(2)
_cell_measurement_theta_max 23.44
_cell_measurement_theta_min 2.45
_cell_volume 6404.0(9)
_computing_cell_refinement 'Bruker SMART'
_computing_data_collection 'Bruker SMART'
_computing_data_reduction 'Bruker SAINT'
_computing_molecular_graphics 'Bruker SHELXTL'
_computing_publication_material 'Bruker SHELXTL'
_computing_structure_refinement 'SHELXL-97 (Sheldrick, 1997)'
_computing_structure_solution 'SHELXS-97 (Sheldrick, 1990)'
_diffrn_ambient_temperature 100(2)
_diffrn_measured_fraction_theta_full 1.000
_diffrn_measured_fraction_theta_max 1.000
_diffrn_measurement_device_type 'CCD area detector'
_diffrn_measurement_method 'phi and omega scans'
_diffrn_radiation_monochromator graphite
_diffrn_radiation_source 'fine-focus sealed tube'
_diffrn_radiation_type MoK\a
_diffrn_radiation_wavelength 0.71073
_diffrn_reflns_av_R_equivalents 0.0452
_diffrn_reflns_av_sigmaI/netI 0.0480
_diffrn_reflns_limit_h_max 14
_diffrn_reflns_limit_h_min -11
_diffrn_reflns_limit_k_max 6
_diffrn_reflns_limit_k_min -23
_diffrn_reflns_limit_l_max 23
_diffrn_reflns_limit_l_min -22
_diffrn_reflns_number 17206
_diffrn_reflns_theta_full 26.38
_diffrn_reflns_theta_max 26.38
_diffrn_reflns_theta_min 1.55
_exptl_absorpt_coefficient_mu 1.891
_exptl_absorpt_correction_T_max 0.8334
_exptl_absorpt_correction_T_min 0.7035
_exptl_absorpt_correction_type multi-scan
_exptl_absorpt_process_details SADABS
_exptl_crystal_colour 'pale yellow'
_exptl_crystal_density_diffrn 2.144
_exptl_crystal_density_meas 0
_exptl_crystal_density_method 'not measured'
_exptl_crystal_description plate
_exptl_crystal_F_000 3984
_exptl_crystal_size_max 0.20
_exptl_crystal_size_mid 0.20
_exptl_crystal_size_min 0.10
_refine_diff_density_max 0.828
_refine_diff_density_min -0.679
_refine_diff_density_rms 0.099
_refine_ls_abs_structure_details 'Flack H D (1983), Acta Cryst. A39, 876-881'
_refine_ls_abs_structure_Flack -0.008(17)
_refine_ls_extinction_method none
_refine_ls_goodness_of_fit_ref 1.034
_refine_ls_hydrogen_treatment mixed
_refine_ls_matrix_type full
_refine_ls_number_parameters 307
_refine_ls_number_reflns 4390
_refine_ls_number_restraints 5
_refine_ls_restrained_S_all 1.034
_refine_ls_R_factor_all 0.0460
_refine_ls_R_factor_gt 0.0394
_refine_ls_shift/su_max 0.001
_refine_ls_shift/su_mean 0.000
_refine_ls_structure_factor_coef Fsqd
_refine_ls_weighting_details 'calc w=1/[\s^2^(Fo^2^)+(0.0409P)^2^+10.7702P] where P=(Fo^2^+2Fc^2^)/3'
_refine_ls_weighting_scheme calc
_refine_ls_wR_factor_gt 0.0865
_refine_ls_wR_factor_ref 0.0898
_reflns_number_gt 3968
_reflns_number_total 4390
_reflns_threshold_expression >2sigma(I)
_cod_data_source_file ic048199usi20050517_033945.cif
_cod_data_source_block s1524abs
_cod_depositor_comments
;
The following automatic conversions were performed:
'_symmetry_cell_setting' value 'Cubic' changed to 'cubic' according to
'/home/saulius/struct/CIF-dictionaries/cif_core.dic' dictionary named
'cif_core.dic' version 2.4.1 from 2010-06-29.

Automatic conversion script
Id: cif_fix_enum 1527 2010-12-29 10:47:43Z saulius 
;
_cod_database_code 4309149

loop_
_symmetry_equiv_pos_as_xyz
'x, y, z'
'-x+1/2, -y, z+1/2'
'-x, y+1/2, -z+1/2'
'x+1/2, -y+1/2, -z'
'z, x, y'
'z+1/2, -x+1/2, -y'
'-z+1/2, -x, y+1/2'
'-z, x+1/2, -y+1/2'
'y, z, x'
'-y, z+1/2, -x+1/2'
'y+1/2, -z+1/2, -x'
'-y+1/2, -z, x+1/2'

loop_
_atom_site_label
_atom_site_type_symbol
_atom_site_fract_x
_atom_site_fract_y
_atom_site_fract_z
_atom_site_U_iso_or_equiv
_atom_site_adp_type
_atom_site_occupancy
_atom_site_symmetry_multiplicity
_atom_site_calc_flag
_atom_site_refinement_flags
_atom_site_disorder_assembly
_atom_site_disorder_group
La1 La 0.018312(18) 0.018312(18) 0.018312(18) 0.02196(13) Uani 1 3 d S . .
S1 S 0.00584(8) -0.08690(8) 0.19632(8) 0.0259(3) Uani 1 1 d . . .
S2 S 0.06032(8) 0.21904(8) -0.00641(8) 0.0260(3) Uani 1 1 d . . .
F1 F -0.1288(2) -0.1135(2) 0.1658(2) 0.0452(10) Uani 1 1 d . . .
F2 F -0.0582(3) -0.2060(2) 0.1679(2) 0.0511(11) Uani 1 1 d . . .
F3 F -0.0929(2) -0.1577(2) 0.2669(2) 0.0393(9) Uani 1 1 d . . .
F4 F 0.0724(3) 0.3324(2) 0.0750(2) 0.0507(11) Uani 1 1 d . . .
F5 F 0.0329(2) 0.2379(2) 0.12947(18) 0.0410(9) Uani 1 1 d . . .
F6 F 0.1455(2) 0.2463(3) 0.1016(2) 0.0542(12) Uani 1 1 d . . .
O1 O 0.0171(2) -0.0741(2) 0.1207(2) 0.0285(9) Uani 1 1 d . . .
O2 O 0.0603(2) -0.1261(2) 0.2331(3) 0.0349(10) Uani 1 1 d . . .
O3 O 0.0734(2) 0.1432(2) 0.0071(2) 0.0282(9) Uani 1 1 d . . .
O4 O 0.1067(2) 0.2534(2) -0.0570(2) 0.0317(10) Uani 1 1 d . . .
O5 O -0.0244(2) 0.0225(3) -0.1079(2) 0.0338(10) Uani 1 1 d D . .
H5A H -0.059(3) 0.006(4) -0.129(4) 0.051 Uiso 1 1 d D . .
H5B H 0.001(4) 0.043(4) -0.138(3) 0.051 Uiso 1 1 d D . .
N1 N -0.0200(3) 0.2393(3) -0.0215(3) 0.0273(10) Uani 1 1 d . . .
C1 C -0.0742(4) -0.1451(3) 0.1996(3) 0.0297(14) Uani 1 1 d . . .
C2 C 0.0791(4) 0.2617(4) 0.0808(3) 0.0352(14) Uani 1 1 d . . .
La2 La 0.266565(17) 0.733435(17) 0.233435(17) 0.01884(12) Uani 1 3 d S . .
S3 S 0.14853(11) 0.73491(13) 0.06691(10) 0.0518(5) Uani 1 1 d . . .
S4 S 0.46659(9) 0.70735(11) 0.21558(11) 0.0439(5) Uani 1 1 d . . .
F7 F 0.1359(5) 0.5967(4) 0.0525(5) 0.150(4) Uani 1 1 d . . .
F8 F 0.0792(4) 0.6567(5) -0.0260(4) 0.127(3) Uani 1 1 d . . .
F9 F 0.0366(4) 0.6512(5) 0.0809(4) 0.121(3) Uani 1 1 d . . .
F10 F 0.5199(3) 0.5913(3) 0.2661(3) 0.0757(15) Uani 1 1 d . . .
F11 F 0.5941(3) 0.6836(3) 0.2650(4) 0.098(2) Uani 1 1 d . . .
F12 F 0.5072(3) 0.6749(5) 0.3440(3) 0.126(3) Uani 1 1 d . . .
O6 O 0.1665(2) 0.7226(3) 0.1403(2) 0.0394(11) Uani 1 1 d . . .
O7 O 0.1024(4) 0.7937(4) 0.0525(4) 0.092(3) Uani 1 1 d . . .
O8 O 0.3947(2) 0.6860(2) 0.2364(2) 0.0320(10) Uani 1 1 d . . .
O9 O 0.4903(3) 0.6862(4) 0.1475(3) 0.0700(18) Uani 1 1 d . . .
O10 O 0.1459(2) 0.7213(2) 0.2905(2) 0.0294(10) Uani 1 1 d D . .
H10A H 0.136(4) 0.728(3) 0.3339(15) 0.044 Uiso 1 1 d D . .
H10B H 0.138(4) 0.6778(13) 0.289(3) 0.044 Uiso 1 1 d D . .
N2 N 0.2134(4) 0.7394(6) 0.0152(4) 0.093(3) Uani 1 1 d . . .
C3 C 0.0924(7) 0.6555(7) 0.0428(6) 0.084(3) Uani 1 1 d . . .
C4 C 0.5258(4) 0.6612(6) 0.2783(5) 0.071(3) Uani 1 1 d . . .

loop_
_atom_site_aniso_label
_atom_site_aniso_U_11
_atom_site_aniso_U_22
_atom_site_aniso_U_33
_atom_site_aniso_U_23
_atom_site_aniso_U_13
_atom_site_aniso_U_12
La1 0.02196(13) 0.02196(13) 0.02196(13) 0.00379(14) 0.00379(14) 0.00379(14)
S1 0.0263(8) 0.0254(7) 0.0259(7) 0.0057(6) 0.0032(6) 0.0048(6)
S2 0.0258(7) 0.0240(7) 0.0282(8) 0.0012(6) 0.0046(6) 0.0017(6)
F1 0.036(2) 0.054(3) 0.046(2) 0.019(2) -0.0082(19) -0.0074(18)
F2 0.064(3) 0.031(2) 0.058(3) -0.0106(19) 0.013(2) -0.008(2)
F3 0.041(2) 0.041(2) 0.036(2) 0.0155(18) 0.0081(18) -0.0030(17)
F4 0.075(3) 0.026(2) 0.051(3) -0.0103(18) 0.008(2) -0.010(2)
F5 0.056(3) 0.041(2) 0.0261(18) -0.0008(17) 0.0069(17) -0.003(2)
F6 0.045(3) 0.061(3) 0.056(3) -0.013(2) -0.014(2) -0.005(2)
O1 0.033(2) 0.023(2) 0.030(2) 0.0056(17) 0.0093(19) 0.0055(19)
O2 0.035(2) 0.036(2) 0.034(2) 0.006(2) 0.001(2) 0.0122(19)
O3 0.027(2) 0.027(2) 0.031(2) 0.0016(18) 0.0017(18) 0.0015(17)
O4 0.028(2) 0.029(2) 0.038(2) 0.0057(19) 0.0085(19) -0.0027(18)
O5 0.028(2) 0.046(3) 0.028(2) 0.005(2) 0.0020(19) 0.003(2)
N1 0.031(2) 0.023(2) 0.028(2) 0.007(2) 0.005(2) -0.001(2)
C1 0.034(3) 0.031(3) 0.025(3) 0.007(3) 0.000(3) -0.006(3)
C2 0.036(4) 0.035(3) 0.035(3) 0.000(3) 0.000(3) 0.000(3)
La2 0.01884(12) 0.01884(12) 0.01884(12) -0.00002(13) 0.00002(13) 0.00002(13)
S3 0.0492(11) 0.0752(14) 0.0311(9) -0.0195(9) -0.0150(8) 0.0368(11)
S4 0.0220(8) 0.0542(11) 0.0556(12) -0.0258(9) 0.0039(7) 0.0003(7)
F7 0.163(8) 0.088(5) 0.200(9) -0.088(6) -0.088(7) 0.036(5)
F8 0.100(5) 0.204(8) 0.077(4) -0.079(5) -0.049(4) 0.023(5)
F9 0.078(5) 0.185(8) 0.101(6) -0.019(5) -0.030(4) -0.036(5)
F10 0.053(3) 0.098(4) 0.076(3) -0.006(3) -0.007(3) 0.039(3)
F11 0.033(3) 0.118(5) 0.144(6) -0.069(5) -0.021(3) 0.020(3)
F12 0.077(4) 0.243(9) 0.058(3) -0.074(5) -0.041(3) 0.082(5)
O6 0.031(2) 0.052(3) 0.035(3) -0.014(2) -0.008(2) 0.013(2)
O7 0.108(6) 0.104(6) 0.063(4) -0.009(4) -0.029(4) 0.064(5)
O8 0.021(2) 0.038(2) 0.037(2) -0.007(2) -0.0059(19) 0.0054(17)
O9 0.061(4) 0.092(5) 0.057(4) -0.026(3) 0.029(3) -0.005(3)
O10 0.025(2) 0.034(2) 0.029(2) -0.0050(19) 0.0074(18) -0.0081(19)
N2 0.073(5) 0.176(10) 0.031(3) 0.002(5) -0.006(3) 0.057(6)
C3 0.091(8) 0.103(9) 0.058(6) -0.043(6) -0.026(6) 0.003(7)
C4 0.033(4) 0.117(8) 0.062(6) -0.059(6) -0.013(4) 0.024(5)

loop_
_atom_type_symbol
_atom_type_description
_atom_type_scat_dispersion_real
_atom_type_scat_dispersion_imag
_atom_type_scat_source
C C 0.0033 0.0016 'International Tables Vol C Tables 4.2.6.8 and 6.1.1.4'
N N 0.0061 0.0033 'International Tables Vol C Tables 4.2.6.8 and 6.1.1.4'
O O 0.0106 0.0060 'International Tables Vol C Tables 4.2.6.8 and 6.1.1.4'
F F 0.0171 0.0103 'International Tables Vol C Tables 4.2.6.8 and 6.1.1.4'
S S 0.1246 0.1234 'International Tables Vol C Tables 4.2.6.8 and 6.1.1.4'
La La -0.2871 2.4523 'International Tables Vol C Tables 4.2.6.8 and 6.1.1.4'
H H 0.0000 0.0000 'International Tables Vol C Tables 4.2.6.8 and 6.1.1.4'

loop_
_geom_angle_atom_site_label_1
_geom_angle_atom_site_label_2
_geom_angle_atom_site_label_3
_geom_angle
_geom_angle_site_symmetry_1
_geom_angle_site_symmetry_3
_geom_angle_publ_flag
O5 La1 O5 74.75(17) 9 5 ?
O5 La1 O5 74.75(17) 9 . ?
O5 La1 O5 74.75(17) 5 . ?
O5 La1 O3 145.53(14) 9 . ?
O5 La1 O3 132.50(13) 5 . ?
O5 La1 O3 91.30(14) . . ?
O5 La1 O3 132.50(13) 9 5 ?
O5 La1 O3 91.30(14) 5 5 ?
O5 La1 O3 145.53(14) . 5 ?
O3 La1 O3 74.95(15) . 5 ?
O5 La1 O3 91.30(14) 9 9 ?
O5 La1 O3 145.53(14) 5 9 ?
O5 La1 O3 132.50(13) . 9 ?
O3 La1 O3 74.95(15) . 9 ?
O3 La1 O3 74.95(15) 5 9 ?
O5 La1 O1 136.17(15) 9 9 ?
O5 La1 O1 66.67(14) 5 9 ?
O5 La1 O1 75.73(14) . 9 ?
O3 La1 O1 65.90(13) . 9 ?
O3 La1 O1 69.80(14) 5 9 ?
O3 La1 O1 132.44(13) 9 9 ?
O5 La1 O1 66.67(14) 9 . ?
O5 La1 O1 75.73(14) 5 . ?
O5 La1 O1 136.17(15) . . ?
O3 La1 O1 132.44(13) . . ?
O3 La1 O1 65.90(13) 5 . ?
O3 La1 O1 69.80(14) 9 . ?
O1 La1 O1 119.865(12) 9 . ?
O5 La1 O1 75.73(14) 9 5 ?
O5 La1 O1 136.17(15) 5 5 ?
O5 La1 O1 66.67(14) . 5 ?
O3 La1 O1 69.80(14) . 5 ?
O3 La1 O1 132.44(13) 5 5 ?
O3 La1 O1 65.90(13) 9 5 ?
O1 La1 O1 119.865(12) 9 5 ?
O1 La1 O1 119.865(12) . 5 ?
O2 S1 O1 116.8(3) . . ?
O2 S1 N1 113.1(3) . 5 ?
O1 S1 N1 114.5(3) . 5 ?
O2 S1 C1 104.9(3) . . ?
O1 S1 C1 104.3(3) . . ?
N1 S1 C1 100.9(3) 5 . ?
O4 S2 O3 116.6(2) . . ?
O4 S2 N1 110.5(3) . . ?
O3 S2 N1 115.1(3) . . ?
O4 S2 C2 105.9(3) . . ?
O3 S2 C2 103.6(3) . . ?
N1 S2 C2 103.6(3) . . ?
S1 O1 La1 146.8(2) . . ?
S2 O3 La1 146.3(2) . . ?
La1 O5 H5A 134(6) . . ?
La1 O5 H5B 119(6) . . ?
H5A O5 H5B 108(8) . . ?
S1 N1 S2 125.3(3) 9 . ?
F2 C1 F3 109.5(5) . . ?
F2 C1 F1 110.0(5) . . ?
F3 C1 F1 108.9(5) . . ?
F2 C1 S1 108.0(4) . . ?
F3 C1 S1 110.5(4) . . ?
F1 C1 S1 109.9(4) . . ?
F5 C2 F4 109.1(5) . . ?
F5 C2 F6 109.5(5) . . ?
F4 C2 F6 109.0(6) . . ?
F5 C2 S2 109.6(5) . . ?
F4 C2 S2 109.8(4) . . ?
F6 C2 S2 109.9(5) . . ?
O10 La2 O10 74.74(16) 7_564 10_655 ?
O10 La2 O10 74.74(16) 7_564 . ?
O10 La2 O10 74.74(16) 10_655 . ?
O10 La2 O8 92.49(14) 7_564 10_655 ?
O10 La2 O8 143.49(15) 10_655 10_655 ?
O10 La2 O8 135.50(14) . 10_655 ?
O10 La2 O8 135.50(14) 7_564 . ?
O10 La2 O8 92.49(14) 10_655 . ?
O10 La2 O8 143.49(15) . . ?
O8 La2 O8 72.69(16) 10_655 . ?
O10 La2 O8 143.49(15) 7_564 7_564 ?
O10 La2 O8 135.50(14) 10_655 7_564 ?
O10 La2 O8 92.49(14) . 7_564 ?
O8 La2 O8 72.69(16) 10_655 7_564 ?
O8 La2 O8 72.69(16) . 7_564 ?
O10 La2 O6 67.95(15) 7_564 7_564 ?
O10 La2 O6 72.48(15) 10_655 7_564 ?
O10 La2 O6 135.32(14) . 7_564 ?
O8 La2 O6 71.02(15) 10_655 7_564 ?
O8 La2 O6 67.55(14) . 7_564 ?
O8 La2 O6 132.20(14) 7_564 7_564 ?
O10 La2 O6 72.48(15) 7_564 . ?
O10 La2 O6 135.32(14) 10_655 . ?
O10 La2 O6 67.95(15) . . ?
O8 La2 O6 67.55(14) 10_655 . ?
O8 La2 O6 132.20(14) . . ?
O8 La2 O6 71.02(15) 7_564 . ?
O6 La2 O6 119.974(5) 7_564 . ?
O10 La2 O6 135.32(14) 7_564 10_655 ?
O10 La2 O6 67.95(15) 10_655 10_655 ?
O10 La2 O6 72.48(15) . 10_655 ?
O8 La2 O6 132.20(14) 10_655 10_655 ?
O8 La2 O6 71.02(15) . 10_655 ?
O8 La2 O6 67.55(14) 7_564 10_655 ?
O6 La2 O6 119.974(5) 7_564 10_655 ?
O6 La2 O6 119.974(6) . 10_655 ?
O7 S3 O6 116.6(3) . . ?
O7 S3 N2 108.3(5) . . ?
O6 S3 N2 115.0(3) . . ?
O7 S3 C3 103.2(5) . . ?
O6 S3 C3 103.6(5) . . ?
N2 S3 C3 109.3(6) . . ?
O9 S4 O8 117.1(3) . . ?
O9 S4 N2 116.8(5) . 7_564 ?
O8 S4 N2 112.4(3) . 7_564 ?
O9 S4 C4 104.9(4) . . ?
O8 S4 C4 104.9(4) . . ?
N2 S4 C4 97.5(5) 7_564 . ?
S3 O6 La2 144.1(3) . . ?
S4 O8 La2 139.9(3) . . ?
La2 O10 H10A 127(5) . . ?
La2 O10 H10B 103(5) . . ?
H10A O10 H10B 97(4) . . ?
S3 N2 S4 125.5(5) . 10_655 ?
F9 C3 F8 113.5(10) . . ?
F9 C3 F7 111.1(13) . . ?
F8 C3 F7 104.7(9) . . ?
F9 C3 S3 112.1(8) . . ?
F8 C3 S3 109.2(10) . . ?
F7 C3 S3 105.7(8) . . ?
F12 C4 F10 109.5(10) . . ?
F12 C4 F11 111.2(7) . . ?
F10 C4 F11 110.4(6) . . ?
F12 C4 S4 110.4(6) . . ?
F10 C4 S4 107.6(5) . . ?
F11 C4 S4 107.7(8) . . ?

loop_
_geom_bond_atom_site_label_1
_geom_bond_atom_site_label_2
_geom_bond_distance
_geom_bond_site_symmetry_2
_geom_bond_publ_flag
La1 O5 2.475(4) 9 ?
La1 O5 2.475(4) 5 ?
La1 O5 2.475(4) . ?
La1 O3 2.543(4) . ?
La1 O3 2.543(4) 5 ?
La1 O3 2.543(4) 9 ?
La1 O1 2.561(4) 9 ?
La1 O1 2.561(4) . ?
La1 O1 2.561(4) 5 ?
S1 O2 1.421(4) . ?
S1 O1 1.439(4) . ?
S1 N1 1.561(5) 5 ?
S1 C1 1.839(7) . ?
S2 O4 1.425(4) . ?
S2 O3 1.452(4) . ?
S2 N1 1.564(5) . ?
S2 C2 1.836(7) . ?
F1 C1 1.330(7) . ?
F2 C1 1.308(7) . ?
F3 C1 1.317(7) . ?
F4 C2 1.322(8) . ?
F5 C2 1.322(7) . ?
F6 C2 1.324(8) . ?
O5 H5A 0.82(2) . ?
O5 H5B 0.82(2) . ?
N1 S1 1.561(5) 9 ?
La2 O10 2.489(4) 7_564 ?
La2 O10 2.489(4) 10_655 ?
La2 O10 2.489(4) . ?
La2 O8 2.539(4) 10_655 ?
La2 O8 2.539(4) . ?
La2 O8 2.539(4) 7_564 ?
La2 O6 2.547(4) 7_564 ?
La2 O6 2.547(4) . ?
La2 O6 2.547(4) 10_655 ?
S3 O7 1.413(7) . ?
S3 O6 1.421(5) . ?
S3 N2 1.544(8) . ?
S3 C3 1.860(12) . ?
S4 O9 1.395(6) . ?
S4 O8 1.444(4) . ?
S4 N2 1.573(7) 7_564 ?
S4 C4 1.818(10) . ?
F7 C3 1.370(13) . ?
F8 C3 1.302(12) . ?
F9 C3 1.258(13) . ?
F10 C4 1.323(11) . ?
F11 C4 1.356(10) . ?
F12 C4 1.292(10) . ?
O10 H10A 0.84(2) . ?
O10 H10B 0.82(2) . ?
N2 S4 1.573(7) 10_655 ?

loop_
_geom_hbond_atom_site_label_D
_geom_hbond_atom_site_label_H
_geom_hbond_atom_site_label_A
_geom_hbond_distance_DH
_geom_hbond_distance_HA
_geom_hbond_distance_DA
_geom_hbond_angle_DHA
_geom_hbond_site_symmetry_A
O5 H5B O7 0.82(2) 1.94(2) 2.753(7) 172(8) 5_554
O10 H10B O4 0.82(2) 2.16(5) 2.814(6) 137(7) 8
O5 H5A O9 0.82(2) 1.98(3) 2.775(7) 166(8) 8_545
O10 H10A O2 0.84(2) 1.98(2) 2.805(6) 170(7) 10

loop_
_geom_torsion_atom_site_label_1
_geom_torsion_atom_site_label_2
_geom_torsion_atom_site_label_3
_geom_torsion_atom_site_label_4
_geom_torsion
_geom_torsion_site_symmetry_1
_geom_torsion_site_symmetry_2
_geom_torsion_site_symmetry_3
_geom_torsion_site_symmetry_4
_geom_torsion_publ_flag
O2 S1 O1 La1 -130.4(5) . . . . ?
N1 S1 O1 La1 5.1(6) 5 . . . ?
C1 S1 O1 La1 114.4(5) . . . . ?
O5 La1 O1 S1 -167.7(5) 9 . . . ?
O5 La1 O1 S1 -88.4(5) 5 . . . ?
O5 La1 O1 S1 -137.3(4) . . . . ?
O3 La1 O1 S1 47.0(6) . . . . ?
O3 La1 O1 S1 9.6(4) 5 . . . ?
O3 La1 O1 S1 91.7(5) 9 . . . ?
O1 La1 O1 S1 -36.5(6) 9 . . . ?
O1 La1 O1 S1 136.2(4) 5 . . . ?
O4 S2 O3 La1 -132.1(4) . . . . ?
N1 S2 O3 La1 -0.2(5) . . . . ?
C2 S2 O3 La1 112.1(5) . . . . ?
O5 La1 O3 S2 125.6(4) 9 . . . ?
O5 La1 O3 S2 -9.2(5) 5 . . . ?
O5 La1 O3 S2 61.2(5) . . . . ?
O3 La1 O3 S2 -86.8(5) 5 . . . ?
O3 La1 O3 S2 -164.9(5) 9 . . . ?
O1 La1 O3 S2 -12.5(4) 9 . . . ?
O1 La1 O3 S2 -121.8(4) . . . . ?
O1 La1 O3 S2 125.7(5) 5 . . . ?
O4 S2 N1 S1 160.6(3) . . . 9 ?
O3 S2 N1 S1 26.0(5) . . . 9 ?
C2 S2 N1 S1 -86.3(4) . . . 9 ?
O2 S1 C1 F2 -59.4(5) . . . . ?
O1 S1 C1 F2 63.9(5) . . . . ?
N1 S1 C1 F2 -177.2(4) 5 . . . ?
O2 S1 C1 F3 60.3(5) . . . . ?
O1 S1 C1 F3 -176.4(4) . . . . ?
N1 S1 C1 F3 -57.4(5) 5 . . . ?
O2 S1 C1 F1 -179.5(4) . . . . ?
O1 S1 C1 F1 -56.1(5) . . . . ?
N1 S1 C1 F1 62.8(5) 5 . . . ?
O4 S2 C2 F5 173.7(4) . . . . ?
O3 S2 C2 F5 -63.2(5) . . . . ?
N1 S2 C2 F5 57.3(5) . . . . ?
O4 S2 C2 F4 53.9(5) . . . . ?
O3 S2 C2 F4 177.0(4) . . . . ?
N1 S2 C2 F4 -62.5(5) . . . . ?
O4 S2 C2 F6 -66.0(5) . . . . ?
O3 S2 C2 F6 57.2(5) . . . . ?
N1 S2 C2 F6 177.6(5) . . . . ?
O7 S3 O6 La2 -106.3(6) . . . . ?
N2 S3 O6 La2 22.0(7) . . . . ?
C3 S3 O6 La2 141.1(6) . . . . ?
O10 La2 O6 S3 81.0(5) 7_564 . . . ?
O10 La2 O6 S3 125.7(4) 10_655 . . . ?
O10 La2 O6 S3 161.3(5) . . . . ?
O8 La2 O6 S3 -19.3(4) 10_655 . . . ?
O8 La2 O6 S3 -55.3(6) . . . . ?
O8 La2 O6 S3 -97.9(5) 7_564 . . . ?
O6 La2 O6 S3 30.6(6) 7_564 . . . ?
O6 La2 O6 S3 -146.2(4) 10_655 . . . ?
O9 S4 O8 La2 -92.5(5) . . . . ?
N2 S4 O8 La2 46.8(6) 7_564 . . . ?
C4 S4 O8 La2 151.7(4) . . . . ?
O10 La2 O8 S4 -20.0(5) 7_564 . . . ?
O10 La2 O8 S4 -90.7(4) 10_655 . . . ?
O10 La2 O8 S4 -158.1(3) . . . . ?
O8 La2 O8 S4 55.3(5) 10_655 . . . ?
O8 La2 O8 S4 132.1(4) 7_564 . . . ?
O6 La2 O8 S4 -20.8(4) 7_564 . . . ?
O6 La2 O8 S4 90.0(4) . . . . ?
O6 La2 O8 S4 -156.3(5) 10_655 . . . ?
O7 S3 N2 S4 146.2(8) . . . 10_655 ?
O6 S3 N2 S4 13.9(10) . . . 10_655 ?
C3 S3 N2 S4 -102.1(9) . . . 10_655 ?
O7 S3 C3 F9 -61.7(10) . . . . ?
O6 S3 C3 F9 60.3(9) . . . . ?
N2 S3 C3 F9 -176.7(8) . . . . ?
O7 S3 C3 F8 65.0(9) . . . . ?
O6 S3 C3 F8 -173.0(7) . . . . ?
N2 S3 C3 F8 -50.0(9) . . . . ?
O7 S3 C3 F7 177.2(9) . . . . ?
O6 S3 C3 F7 -60.9(9) . . . . ?
N2 S3 C3 F7 62.2(10) . . . . ?
O9 S4 C4 F12 -177.7(8) . . . . ?
O8 S4 C4 F12 -53.7(9) . . . . ?
N2 S4 C4 F12 61.9(9) 7_564 . . . ?
O9 S4 C4 F10 -58.3(7) . . . . ?
O8 S4 C4 F10 65.7(6) . . . . ?
N2 S4 C4 F10 -178.6(6) 7_564 . . . ?
O9 S4 C4 F11 60.7(6) . . . . ?
O8 S4 C4 F11 -175.3(5) . . . . ?
N2 S4 C4 F11 -59.7(6) 7_564 . . . ?
